data_7005871
loop_
_publ_author_name
'Sun, Qiaozhen'
'Wei, Meilin'
'Bai, Yan'
'He, Cheng'
'Meng, Qingjin'
'Duan, Chunying'

_publ_section_title
;
 Entanglement of individual coordination polymers having helicates as
 building intermediates.
;
_journal_issue 36
_journal_name_full 'Dalton transactions (Cambridge, England : 2003)'
_journal_page_first 4089
_journal_page_last 4094
_journal_paper_doi 10.1039/b706183h
_journal_year 2007
_chemical_formula_sum 'C52 H44 Ag5.5 N21.5 O16.5'
_chemical_formula_weight 1827.37
_chemical_name_systematic
;
?
;
_space_group_IT_number 142
_symmetry_cell_setting tetragonal
_symmetry_space_group_name_Hall '-I 4bd 2c'
_symmetry_space_group_name_H-M 'I 41/a c d :2'
_atom_sites_solution_hydrogens geom
_atom_sites_solution_primary direct
_atom_sites_solution_secondary difmap
_audit_creation_method SHELXL-97
_cell_angle_alpha 90.00
_cell_angle_beta 90.00
_cell_angle_gamma 90.00
_cell_formula_units_Z 8
_cell_length_a 24.2110(15)
_cell_length_b 24.2110(15)
_cell_length_c 23.327(2)
_cell_measurement_reflns_used 1448
_cell_measurement_temperature 293(2)
_cell_measurement_theta_max 17.84
_cell_measurement_theta_min 2.38
_cell_volume 13673.6(17)
_computing_cell_refinement 'Bruker SMART'
_computing_data_collection 'Bruker SMART'
_computing_data_reduction 'Bruker SAINT'
_computing_molecular_graphics 'Bruker SHELXTL'
_computing_publication_material 'Bruker SHELXTL'
_computing_structure_refinement 'Bruker SHELXTL'
_computing_structure_solution 'Bruker SHELXTL'
_diffrn_ambient_temperature 293(2)
_diffrn_measured_fraction_theta_full 0.994
_diffrn_measured_fraction_theta_max 0.994
_diffrn_measurement_device_type 'CCD area detector'
_diffrn_measurement_method 'phi and omega scans'
_diffrn_radiation_monochromator graphite
_diffrn_radiation_source 'fine-focus sealed tube'
_diffrn_radiation_type MoK\a
_diffrn_radiation_wavelength 0.71073
_diffrn_reflns_av_R_equivalents 0.1721
_diffrn_reflns_av_sigmaI/netI 0.1096
_diffrn_reflns_limit_h_max 28
_diffrn_reflns_limit_h_min -28
_diffrn_reflns_limit_k_max 28
_diffrn_reflns_limit_k_min -26
_diffrn_reflns_limit_l_max 27
_diffrn_reflns_limit_l_min -19
_diffrn_reflns_number 32779
_diffrn_reflns_theta_full 24.99
_diffrn_reflns_theta_max 24.99
_diffrn_reflns_theta_min 2.38
_exptl_absorpt_coefficient_mu 1.624
_exptl_absorpt_correction_T_max 0.7274
_exptl_absorpt_correction_T_min 0.6039
_exptl_absorpt_correction_type empirical
_exptl_absorpt_process_details SADABS
_exptl_crystal_colour pale-yellow
_exptl_crystal_density_diffrn 1.775
_exptl_crystal_density_method 'not measured'
_exptl_crystal_description block
_exptl_crystal_F_000 7176
_exptl_crystal_size_max 0.30
_exptl_crystal_size_mid 0.20
_exptl_crystal_size_min 0.20
_refine_diff_density_max 0.887
_refine_diff_density_min -0.529
_refine_diff_density_rms 0.134
_refine_ls_extinction_coef 0.000045(11)
_refine_ls_extinction_expression Fc^*^=kFc[1+0.001xFc^2^\l^3^/sin(2\q)]^-1/4^
_refine_ls_extinction_method SHELXL
_refine_ls_goodness_of_fit_ref 1.039
_refine_ls_hydrogen_treatment 'riding model'
_refine_ls_matrix_type full
_refine_ls_number_parameters 291
_refine_ls_number_reflns 3007
_refine_ls_number_restraints 166
_refine_ls_restrained_S_all 1.037
_refine_ls_R_factor_all 0.1692
_refine_ls_R_factor_gt 0.0721
_refine_ls_shift/su_max 0.004
_refine_ls_shift/su_mean 0.000
_refine_ls_structure_factor_coef Fsqd
_refine_ls_weighting_details 'calc w=1/[\s^2^(Fo^2^)+(0.0600P)^2^+0.0000P] where P=(Fo^2^+2Fc^2^)/3'
_refine_ls_weighting_scheme calc
_refine_ls_wR_factor_gt 0.1609
_refine_ls_wR_factor_ref 0.1792
_reflns_number_gt 1159
_reflns_number_total 3007
_reflns_threshold_expression >2sigma(I)
_cod_data_source_file b706183h.txt
_cod_data_source_block compound_2
_cod_depositor_comments
;
The following automatic conversions were performed:
'_symmetry_cell_setting' value 'Tetragonal' changed to 'tetragonal'
according to '/home/saulius/struct/CIF-dictionaries/cif_core.dic'
dictionary named 'cif_core.dic' version 2.4.1 from 2010-06-29.

Automatic conversion script
Id: cif_fix_enum 1527 2010-12-29 10:47:43Z saulius 
;
_cod_original_cell_volume 13673.5(17)
_cod_original_sg_symbol_H-M I4(1)/acd
_cod_original_formula_sum 'C52 H44 Ag5.50 N21.50 O16.50'
_cod_database_code 7005871

loop_
_symmetry_equiv_pos_as_xyz
'x, y, z'
'-x+1/2, -y, z+1/2'
'-y+1/4, x+3/4, z+1/4'
'y+1/4, -x+1/4, z+3/4'
'-x+1/2, y, -z'
'x, -y, -z+1/2'
'y+1/4, x+3/4, -z+3/4'
'-y+1/4, -x+1/4, -z+1/4'
'x+1/2, y+1/2, z+1/2'
'-x+1, -y+1/2, z+1'
'-y+3/4, x+5/4, z+3/4'
'y+3/4, -x+3/4, z+5/4'
'-x+1, y+1/2, -z+1/2'
'x+1/2, -y+1/2, -z+1'
'y+3/4, x+5/4, -z+5/4'
'-y+3/4, -x+3/4, -z+3/4'
'-x, -y, -z'
'x-1/2, y, -z-1/2'
'y-1/4, -x-3/4, -z-1/4'
'-y-1/4, x-1/4, -z-3/4'
'x-1/2, -y, z'
'-x, y, z-1/2'
'-y-1/4, -x-3/4, z-3/4'
'y-1/4, x-1/4, z-1/4'
'-x+1/2, -y+1/2, -z+1/2'
'x, y+1/2, -z'
'y+1/4, -x-1/4, -z+1/4'
'-y+1/4, x+1/4, -z-1/4'
'x, -y+1/2, z+1/2'
'-x+1/2, y+1/2, z'
'-y+1/4, -x-1/4, z-1/4'
'y+1/4, x+1/4, z+1/4'

loop_
_atom_site_label
_atom_site_type_symbol
_atom_site_fract_x
_atom_site_fract_y
_atom_site_fract_z
_atom_site_U_iso_or_equiv
_atom_site_adp_type
_atom_site_occupancy
_atom_site_symmetry_multiplicity
_atom_site_calc_flag
_atom_site_refinement_flags
_atom_site_disorder_assembly
_atom_site_disorder_group
Ag1 Ag 0.2500 0.92089(4) 0.0000 0.0745(3) Uani 1 2 d S . .
Ag2 Ag 0.0000 0.7500 -0.00624(5) 0.1105(4) Uani 1 2 d S . .
Ag3 Ag 0.0000 0.7500 0.1250 0.1176(9) Uani 0.70 4 d SP . .
N1 N 0.1711(2) 0.8636(2) 0.0048(3) 0.070(2) Uani 1 1 d . B .
N2 N 0.0788(3) 0.7979(3) -0.0047(3) 0.082(2) Uani 1 1 d . . .
N3 N 0.1815(2) 0.9549(2) -0.0600(3) 0.0607(18) Uani 1 1 d . . .
N4 N 0.1816(2) 1.0072(2) -0.0862(3) 0.069(2) Uani 1 1 d . . .
C1 C 0.1689(3) 0.8167(4) 0.0310(4) 0.089(3) Uani 1 1 d . . .
H1A H 0.1989 0.8050 0.0527 0.107 Uiso 1 1 calc R B .
C2 C 0.1209(4) 0.7825(4) 0.0270(4) 0.092(3) Uani 1 1 d . B .
H2A H 0.1194 0.7493 0.0469 0.110 Uiso 1 1 calc R . .
C3 C 0.0833(3) 0.8450(3) -0.0318(4) 0.073(3) Uani 1 1 d . B .
H3A H 0.0539 0.8564 -0.0545 0.088 Uiso 1 1 calc R . .
C4 C 0.1289(3) 0.8785(3) -0.0286(3) 0.058(2) Uani 1 1 d . . .
C5 C 0.1328(3) 0.9307(3) -0.0600(3) 0.061(2) Uani 1 1 d . B .
C6 C 0.0825(3) 0.9554(3) -0.0878(4) 0.081(3) Uani 1 1 d . . .
H6A H 0.0925 0.9893 -0.1065 0.121 Uiso 1 1 calc R B .
H6B H 0.0551 0.9627 -0.0591 0.121 Uiso 1 1 calc R . .
H6C H 0.0679 0.9300 -0.1155 0.121 Uiso 1 1 calc R . .
C7 C 0.2245(3) 1.0168(3) -0.1179(3) 0.058(2) Uani 1 1 d . A .
C8 C 0.2304(3) 1.0731(3) -0.1429(4) 0.065(3) Uani 1 1 d . . .
C9 C 0.2700(4) 1.0824(4) -0.1821(4) 0.087(3) Uani 1 1 d . A 1
H9A H 0.2931 1.0541 -0.1944 0.104 Uiso 1 1 calc R A 1
C10 C 0.2755(4) 1.1355(5) -0.2036(4) 0.108(4) Uani 1 1 d . A 1
H10A H 0.3034 1.1437 -0.2297 0.130 Uiso 1 1 calc R A 1
C11 C 0.2398(5) 1.1756(4) -0.1862(5) 0.126(5) Uani 1 1 d . A 1
H11A H 0.2435 1.2108 -0.2018 0.152 Uiso 1 1 calc R A 1
C12 C 0.1980(6) 1.1663(4) -0.1463(5) 0.138(5) Uani 1 1 d . A 1
H12A H 0.1744 1.1944 -0.1346 0.166 Uiso 1 1 calc R A 1
C13 C 0.1935(4) 1.1143(3) -0.1252(4) 0.091(3) Uani 1 1 d . A 1
H13A H 0.1659 1.1060 -0.0989 0.109 Uiso 1 1 calc R A 1
N5 N -0.0426(3) 0.8611(2) 0.0657(3) 0.139(3) Uani 1 1 d DU . .
O1 O -0.0453(4) 0.9115(2) 0.0609(5) 0.177(5) Uani 0.769(8) 1 d PDU B 1
O2 O -0.0031(3) 0.8409(4) 0.0911(4) 0.162(4) Uani 0.769(8) 1 d PDU B 1
O3 O -0.0690(4) 0.8324(3) 0.0325(5) 0.175(5) Uani 0.769(8) 1 d PDU B 1
O1' O -0.0586(11) 0.9030(4) 0.0906(6) 0.162(11) Uani 0.231(8) 1 d PDU B 2
O2' O -0.0482(15) 0.8165(4) 0.0903(6) 0.161(6) Uani 0.231(8) 1 d PDU B 2
O3' O -0.0395(15) 0.8616(8) 0.0133(4) 0.176(10) Uani 0.231(8) 1 d PDU B 2
N6 N 0.4640(2) 0.7140(2) 0.1250 0.134(6) Uani 0.35 2 d SPDU . .
O4 O 0.4692(4) 0.6719(3) 0.0961(4) 0.132(6) Uani 0.35 1 d PDU . .
O5 O 0.5000 0.7500 0.1250 0.147(6) Uani 0.70 4 d SPDU . .
N7 N 0.2846(5) 0.6998(4) 0.0365(6) 0.085(5) Uani 0.20 1 d PDU . .
O7 O 0.3013(6) 0.7362(5) 0.0684(6) 0.085(7) Uani 0.20 1 d PDU . .
O8 O 0.2500 0.7117(6) 0.0000 0.108(6) Uani 0.40 2 d SPDU . .
O9 O 0.3110(6) 0.6567(4) 0.0332(7) 0.071(6) Uani 0.20 1 d PDU . .
Ag4 Ag 0.3611(2) 0.6308(2) 0.1137(3) 0.142(2) Uani 0.20 1 d PU . .

loop_
_atom_site_aniso_label
_atom_site_aniso_U_11
_atom_site_aniso_U_22
_atom_site_aniso_U_33
_atom_site_aniso_U_23
_atom_site_aniso_U_13
_atom_site_aniso_U_12
Ag1 0.0455(5) 0.0678(6) 0.1101(8) 0.000 -0.0093(6) 0.000
Ag2 0.0852(7) 0.1042(8) 0.1422(11) 0.000 0.000 -0.0515(6)
Ag3 0.1014(11) 0.1014(11) 0.150(2) 0.000 0.000 0.000
N1 0.053(4) 0.061(4) 0.097(5) 0.009(4) -0.013(4) -0.017(3)
N2 0.065(4) 0.075(4) 0.107(6) 0.019(4) -0.023(4) -0.023(4)
N3 0.055(4) 0.052(4) 0.076(4) 0.000(4) 0.005(3) 0.004(3)
N4 0.064(4) 0.046(4) 0.096(5) 0.009(4) -0.003(4) -0.007(3)
C1 0.056(5) 0.090(6) 0.122(8) 0.034(6) -0.008(5) -0.024(5)
C2 0.099(7) 0.074(6) 0.103(8) 0.003(6) 0.004(6) -0.023(6)
C3 0.053(5) 0.082(6) 0.084(6) 0.014(5) -0.007(5) -0.018(5)
C4 0.033(4) 0.064(5) 0.076(6) -0.001(5) -0.010(4) -0.001(4)
C5 0.048(5) 0.061(5) 0.073(6) -0.003(5) 0.011(4) 0.002(4)
C6 0.054(5) 0.076(6) 0.113(7) 0.014(5) -0.007(5) -0.011(5)
C7 0.063(5) 0.048(4) 0.064(6) -0.006(4) -0.014(5) -0.011(3)
C8 0.079(5) 0.043(5) 0.074(6) 0.002(4) -0.012(5) -0.022(4)
C9 0.108(7) 0.071(6) 0.081(7) 0.008(6) 0.000(6) -0.038(5)
C10 0.110(8) 0.127(9) 0.088(8) 0.024(7) -0.024(6) -0.033(7)
C11 0.198(12) 0.054(6) 0.127(9) 0.013(6) -0.069(9) -0.027(7)
C12 0.232(14) 0.067(7) 0.115(10) 0.001(7) -0.008(10) -0.008(8)
C13 0.124(8) 0.045(5) 0.103(7) 0.022(5) -0.017(6) -0.006(5)
N5 0.124(6) 0.086(6) 0.206(8) -0.001(6) -0.010(6) 0.020(5)
O1 0.165(9) 0.115(8) 0.252(12) 0.017(8) -0.049(9) -0.006(8)
O2 0.146(8) 0.119(7) 0.221(9) 0.003(7) -0.028(7) 0.011(6)
O3 0.168(9) 0.109(7) 0.248(11) -0.012(8) -0.046(9) -0.037(7)
O1' 0.16(2) 0.080(17) 0.25(2) 0.003(18) -0.010(19) 0.032(17)
O2' 0.149(12) 0.107(11) 0.227(12) -0.009(11) -0.027(12) -0.003(11)
O3' 0.155(17) 0.137(17) 0.237(19) 0.018(17) -0.046(18) 0.020(16)
N6 0.138(7) 0.138(7) 0.127(9) 0.000(5) 0.000(5) -0.007(7)
O4 0.127(9) 0.141(9) 0.129(9) -0.004(7) 0.025(7) -0.003(7)
O5 0.152(6) 0.152(6) 0.136(8) 0.000 0.000 -0.020(7)
N7 0.086(8) 0.093(8) 0.078(8) 0.004(7) 0.015(7) -0.005(7)
O7 0.087(9) 0.084(9) 0.082(10) -0.004(7) 0.017(7) -0.019(7)
O8 0.103(8) 0.110(8) 0.112(8) 0.000 0.011(7) 0.000
O9 0.087(8) 0.062(8) 0.065(8) 0.013(7) 0.023(7) -0.010(7)
Ag4 0.146(4) 0.141(4) 0.138(5) -0.022(4) -0.040(3) -0.069(3)

loop_
_atom_type_symbol
_atom_type_description
_atom_type_scat_dispersion_real
_atom_type_scat_dispersion_imag
_atom_type_scat_source
C C 0.0033 0.0016 'International Tables Vol C Tables 4.2.6.8 and 6.1.1.4'
H H 0.0000 0.0000 'International Tables Vol C Tables 4.2.6.8 and 6.1.1.4'
N N 0.0061 0.0033 'International Tables Vol C Tables 4.2.6.8 and 6.1.1.4'
O O 0.0106 0.0060 'International Tables Vol C Tables 4.2.6.8 and 6.1.1.4'
Ag Ag -0.8971 1.1015 'International Tables Vol C Tables 4.2.6.8 and 6.1.1.4'

loop_
_geom_angle_atom_site_label_1
_geom_angle_atom_site_label_2
_geom_angle_atom_site_label_3
_geom_angle
_geom_angle_site_symmetry_1
_geom_angle_site_symmetry_3
_geom_angle_publ_flag
N3 Ag1 N3 138.4(3) 5 . ?
N3 Ag1 N1 139.2(2) 5 . ?
N3 Ag1 N1 70.1(2) . . ?
N3 Ag1 N1 70.1(2) 5 5 ?
N3 Ag1 N1 139.2(2) . 5 ?
N1 Ag1 N1 108.1(3) . 5 ?
N2 Ag2 N2 178.1(4) 10_464 . ?
N2 Ag2 Ag3 89.06(18) 10_464 . ?
N2 Ag2 Ag3 89.06(18) . . ?
O2' Ag3 O2' 98.2(3) 27_465 10_464 ?
O2' Ag3 O2' 135.6(8) 27_465 20_666 ?
O2' Ag3 O2' 98.2(3) 10_464 20_666 ?
O2' Ag3 O2' 98.2(3) 27_465 . ?
O2' Ag3 O2' 135.6(8) 10_464 . ?
O2' Ag3 O2' 98.2(3) 20_666 . ?
O2' Ag3 O2 31.8(8) 27_465 27_465 ?
O2' Ag3 O2 68.9(7) 10_464 27_465 ?
O2' Ag3 O2 126.5(6) 20_666 27_465 ?
O2' Ag3 O2 127.9(8) . 27_465 ?
O2' Ag3 O2 127.9(8) 27_465 10_464 ?
O2' Ag3 O2 31.8(8) 10_464 10_464 ?
O2' Ag3 O2 68.9(7) 20_666 10_464 ?
O2' Ag3 O2 126.5(6) . 10_464 ?
O2 Ag3 O2 96.56(16) 27_465 10_464 ?
O2' Ag3 O2 68.9(7) 27_465 . ?
O2' Ag3 O2 126.5(6) 10_464 . ?
O2' Ag3 O2 127.9(8) 20_666 . ?
O2' Ag3 O2 31.8(8) . . ?
O2 Ag3 O2 96.56(16) 27_465 . ?
O2 Ag3 O2 140.5(5) 10_464 . ?
O2' Ag3 O2 126.5(6) 27_465 20_666 ?
O2' Ag3 O2 127.9(8) 10_464 20_666 ?
O2' Ag3 O2 31.8(8) 20_666 20_666 ?
O2' Ag3 O2 68.9(7) . 20_666 ?
O2 Ag3 O2 140.5(5) 27_465 20_666 ?
O2 Ag3 O2 96.56(16) 10_464 20_666 ?
O2 Ag3 O2 96.56(16) . 20_666 ?
O2' Ag3 Ag2 67.8(4) 27_465 27_465 ?
O2' Ag3 Ag2 112.2(4) 10_464 27_465 ?
O2' Ag3 Ag2 67.8(4) 20_666 27_465 ?
O2' Ag3 Ag2 112.2(4) . 27_465 ?
O2 Ag3 Ag2 70.2(3) 27_465 27_465 ?
O2 Ag3 Ag2 109.8(3) 10_464 27_465 ?
O2 Ag3 Ag2 109.8(3) . 27_465 ?
O2 Ag3 Ag2 70.2(3) 20_666 27_465 ?
O2' Ag3 Ag2 112.2(4) 27_465 . ?
O2' Ag3 Ag2 67.8(4) 10_464 . ?
O2' Ag3 Ag2 112.2(4) 20_666 . ?
O2' Ag3 Ag2 67.8(4) . . ?
O2 Ag3 Ag2 109.8(3) 27_465 . ?
O2 Ag3 Ag2 70.2(3) 10_464 . ?
O2 Ag3 Ag2 70.2(3) . . ?
O2 Ag3 Ag2 109.8(3) 20_666 . ?
Ag2 Ag3 Ag2 180.0 27_465 . ?
C1 N1 C4 118.8(7) . . ?
C1 N1 Ag1 124.9(5) . . ?
C4 N1 Ag1 115.7(5) . . ?
C3 N2 C2 117.0(7) . . ?
C3 N2 Ag2 121.1(5) . . ?
C2 N2 Ag2 121.7(6) . . ?
C5 N3 N4 113.8(6) . . ?
C5 N3 Ag1 118.8(5) . . ?
N4 N3 Ag1 125.5(4) . . ?
C7 N4 N3 114.4(6) . . ?
N1 C1 C2 120.8(8) . . ?
N1 C1 H1A 119.6 . . ?
C2 C1 H1A 119.6 . . ?
N2 C2 C1 120.2(8) . . ?
N2 C2 H2A 119.9 . . ?
C1 C2 H2A 119.9 . . ?
N2 C3 C4 123.9(8) . . ?
N2 C3 H3A 118.1 . . ?
C4 C3 H3A 118.1 . . ?
N1 C4 C3 119.2(7) . . ?
N1 C4 C5 118.4(6) . . ?
C3 C4 C5 122.5(7) . . ?
N3 C5 C4 116.3(7) . . ?
N3 C5 C6 123.2(7) . . ?
C4 C5 C6 120.4(7) . . ?
C5 C6 H6A 109.5 . . ?
C5 C6 H6B 109.5 . . ?
H6A C6 H6B 109.5 . . ?
C5 C6 H6C 109.5 . . ?
H6A C6 H6C 109.5 . . ?
H6B C6 H6C 109.5 . . ?
N4 C7 C7 123.7(6) . 7_454 ?
N4 C7 C8 117.7(7) . . ?
C7 C7 C8 118.6(6) 7_454 . ?
C9 C8 C13 122.4(8) . . ?
C9 C8 C7 119.2(8) . . ?
C13 C8 C7 118.4(7) . . ?
C8 C9 C10 118.0(9) . . ?
C8 C9 H9A 121.0 . . ?
C10 C9 H9A 121.0 . . ?
C11 C10 C9 119.5(10) . . ?
C11 C10 H10A 120.3 . . ?
C9 C10 H10A 120.3 . . ?
C10 C11 C12 123.1(10) . . ?
C10 C11 H11A 118.5 . . ?
C12 C11 H11A 118.5 . . ?
C13 C12 C11 116.8(11) . . ?
C13 C12 H12A 121.6 . . ?
C11 C12 H12A 121.6 . . ?
C12 C13 C8 120.2(10) . . ?
C12 C13 H13A 119.9 . . ?
C8 C13 H13A 119.9 . . ?
O3 N5 O3' 53.5(14) . . ?
O3 N5 O2 119.1(7) . . ?
O3' N5 O2 115.9(18) . . ?
O3 N5 O1 118.7(7) . . ?
O3' N5 O1 84.4(10) . . ?
O2 N5 O1 118.9(7) . . ?
O3 N5 O1' 127.1(15) . . ?
O3' N5 O1' 118.8(9) . . ?
O2 N5 O1' 110.3(14) . . ?
O1 N5 O1' 37.5(10) . . ?
O3 N5 O2' 74.7(12) . . ?
O3' N5 O2' 118.6(9) . . ?
O2 N5 O2' 60.7(17) . . ?
O1 N5 O2' 155.5(11) . . ?
O1' N5 O2' 118.0(10) . . ?
N5 O2 Ag3 124.2(6) . . ?
N5 O2' Ag3 141(2) . . ?
O4 N6 O4 118.2(9) . 15_444 ?
O4 N6 O5 120.9(5) . . ?
O4 N6 O5 120.9(5) 15_444 . ?
N6 O5 N6 180.0(4) 10_564 . ?
O7 N7 O9 118.7(9) . . ?
O7 N7 O8 118.5(9) . . ?
O9 N7 O8 120.8(10) . . ?
N7 O8 N7 152.8(14) . 5 ?
N7 O9 Ag4 116.8(10) . . ?
Ag4 Ag4 O9 159.9(9) 15_444 . ?

loop_
_geom_bond_atom_site_label_1
_geom_bond_atom_site_label_2
_geom_bond_distance
_geom_bond_site_symmetry_2
_geom_bond_publ_flag
Ag1 N3 2.322(6) 5 ?
Ag1 N3 2.322(6) . ?
Ag1 N1 2.362(6) . ?
Ag1 N1 2.362(6) 5 ?
Ag2 N2 2.233(6) 10_464 ?
Ag2 N2 2.233(6) . ?
Ag2 Ag3 3.0615(12) . ?
Ag3 O2' 2.15(2) 27_465 ?
Ag3 O2' 2.15(2) 10_464 ?
Ag3 O2' 2.15(2) 20_666 ?
Ag3 O2' 2.15(2) . ?
Ag3 O2 2.341(9) 27_465 ?
Ag3 O2 2.341(9) 10_464 ?
Ag3 O2 2.341(9) . ?
Ag3 O2 2.341(9) 20_666 ?
Ag3 Ag2 3.0615(12) 27_465 ?
N1 C1 1.291(9) . ?
N1 C4 1.336(9) . ?
N2 C3 1.309(9) . ?
N2 C2 1.312(10) . ?
N3 C5 1.317(9) . ?
N3 N4 1.404(8) . ?
N4 C7 1.296(9) . ?
C1 C2 1.431(11) . ?
C1 H1A 0.9300 . ?
C2 H2A 0.9300 . ?
C3 C4 1.371(10) . ?
C3 H3A 0.9300 . ?
C4 C5 1.462(10) . ?
C5 C6 1.503(10) . ?
C6 H6A 0.9600 . ?
C6 H6B 0.9600 . ?
C6 H6C 0.9600 . ?
C7 C7 1.486(15) 7_454 ?
C7 C8 1.490(10) . ?
C8 C9 1.345(11) . ?
C8 C13 1.401(11) . ?
C9 C10 1.387(12) . ?
C9 H9A 0.9300 . ?
C10 C11 1.361(14) . ?
C10 H10A 0.9300 . ?
C11 C12 1.394(15) . ?
C11 H11A 0.9300 . ?
C12 C13 1.356(12) . ?
C12 H12A 0.9300 . ?
C13 H13A 0.9300 . ?
N5 O3 1.222(7) . ?
N5 O3' 1.226(8) . ?
N5 O2 1.226(7) . ?
N5 O1 1.226(6) . ?
N5 O1' 1.230(8) . ?
N5 O2' 1.231(8) . ?
N6 O4 1.226(6) . ?
N6 O4 1.226(6) 15_444 ?
N6 O5 1.234(8) . ?
O5 N6 1.234(8) 10_564 ?
N7 O7 1.224(8) . ?
N7 O9 1.225(8) . ?
N7 O8 1.229(8) . ?
O8 N7 1.229(8) 5 ?
O9 Ag4 2.321(15) . ?
Ag4 Ag4 0.859(10) 15_444 ?
